data_7710877
loop_
_publ_author_name
'Pal, Sarvesh Kumar'
'Singh, Baghendra'
'Yadav, Jitendra Kumar'
'Yadav, Chote Lal'
'Drew, Michael G. B.'
'Singh, Nanhai'
'Indra, Arindam'
'Kumar, Kamlesh'

_publ_section_title
;
 Homoleptic Ni(II) Dithiocarbamate Complexes as Pre-catalysts for
 Electrocatalytic Oxygen Evolution Reaction
;
_journal_name_full 'Dalton Transactions'
_journal_paper_doi 10.1039/D2DT01971J
_journal_year 2022
_chemical_formula_sum 'C24 H22 N4 Ni S6'
_chemical_formula_weight 617.52
_space_group_crystal_system triclinic
_space_group_IT_number 2
_space_group_name_Hall '-P 1'
_space_group_name_H-M_alt 'P -1'
_atom_sites_solution_hydrogens geom
_audit_creation_method SHELXL-2016/6
_audit_update_record
;
2022-01-24 deposited with the CCDC.	2022-08-01 downloaded from the CCDC.
;
_cell_angle_alpha 77.765(10)
_cell_angle_beta 73.925(10)
_cell_angle_gamma 87.279(11)
_cell_formula_units_Z 1
_cell_length_a 6.191(3)
_cell_length_b 10.226(4)
_cell_length_c 10.769(5)
_cell_measurement_reflns_used 7039
_cell_measurement_temperature 100(2)
_cell_measurement_theta_max 27.50
_cell_measurement_theta_min 2.55
_cell_volume 640.2(5)
_computing_structure_refinement 'SHELXL-2016/6 (Sheldrick, 2016)'
_diffrn_ambient_temperature 100(2)
_diffrn_measured_fraction_theta_full 0.989
_diffrn_measured_fraction_theta_max 0.986
_diffrn_measurement_device_type 'Bruker APEX-II CCD'
_diffrn_measurement_method '\f and \w scans'
_diffrn_radiation_type MoK\a
_diffrn_radiation_wavelength 0.71073
_diffrn_reflns_av_R_equivalents 0.0738
_diffrn_reflns_av_unetI/netI 0.0998
_diffrn_reflns_Laue_measured_fraction_full 0.989
_diffrn_reflns_Laue_measured_fraction_max 0.986
_diffrn_reflns_limit_h_max 8
_diffrn_reflns_limit_h_min -8
_diffrn_reflns_limit_k_max 13
_diffrn_reflns_limit_k_min -13
_diffrn_reflns_limit_l_max 13
_diffrn_reflns_limit_l_min -13
_diffrn_reflns_number 7039
_diffrn_reflns_point_group_measured_fraction_full 0.989
_diffrn_reflns_point_group_measured_fraction_max 0.986
_diffrn_reflns_theta_full 25.242
_diffrn_reflns_theta_max 27.499
_diffrn_reflns_theta_min 2.550
_exptl_absorpt_coefficient_mu 1.270
_exptl_crystal_colour Brown
_exptl_crystal_density_diffrn 1.602
_exptl_crystal_description Needle
_exptl_crystal_F_000 318
_refine_diff_density_max 0.985
_refine_diff_density_min -1.026
_refine_diff_density_rms 0.143
_refine_ls_extinction_method none
_refine_ls_goodness_of_fit_ref 1.162
_refine_ls_hydrogen_treatment constr
_refine_ls_matrix_type full
_refine_ls_number_parameters 161
_refine_ls_number_reflns 2889
_refine_ls_number_restraints 0
_refine_ls_restrained_S_all 1.162
_refine_ls_R_factor_all 0.1299
_refine_ls_R_factor_gt 0.0827
_refine_ls_shift/su_max 0.002
_refine_ls_shift/su_mean 0.000
_refine_ls_structure_factor_coef Fsqd
_refine_ls_weighting_details 'w=1/[\s^2^(Fo^2^)+(0.1158P)^2^] where P=(Fo^2^+2Fc^2^)/3'
_refine_ls_weighting_scheme calc
_refine_ls_wR_factor_gt 0.2205
_refine_ls_wR_factor_ref 0.2446
_reflns_Friedel_coverage 0.000
_reflns_number_gt 1834
_reflns_number_total 2889
_reflns_threshold_expression 'I > 2\s(I)'
_cod_data_source_file d2dt01971j2.cif
_cod_data_source_block 1
_cod_database_code 7710877
_shelx_shelxl_version_number 2016/6
_shelx_space_group_comment
;
The symmetry employed for this shelxl refinement is uniquely defined
by the following loop, which should always be used as a source of
symmetry information in preference to the above space-group names.
They are only intended as comments.
;

loop_
_space_group_symop_operation_xyz
'x, y, z'
'-x, -y, -z'

loop_
_atom_site_label
_atom_site_type_symbol
_atom_site_fract_x
_atom_site_fract_y
_atom_site_fract_z
_atom_site_U_iso_or_equiv
_atom_site_adp_type
_atom_site_occupancy
_atom_site_site_symmetry_order
_atom_site_calc_flag
_atom_site_refinement_flags_posn
_atom_site_refinement_flags_adp
_atom_site_refinement_flags_occupancy
_atom_site_disorder_assembly
_atom_site_disorder_group
Ni1 Ni 0.500000 0.500000 0.500000 0.0336(4) Uani 1 2 d S . P . .
S11 S 0.3342(3) 0.30675(16) 0.52762(14) 0.0354(4) Uani 1 1 d . . . . .
C12 C 0.2074(10) 0.3891(6) 0.4108(5) 0.0352(13) Uani 1 1 d . . . . .
S13 S 0.2972(3) 0.55178(16) 0.35946(14) 0.0369(4) Uani 1 1 d . . . . .
N14 N 0.0601(8) 0.3325(5) 0.3682(5) 0.0373(12) Uani 1 1 d . . . . .
C21 C -0.0447(10) 0.4131(6) 0.2695(6) 0.0384(14) Uani 1 1 d . . . . .
H21A H 0.003191 0.505782 0.251996 0.046 Uiso 1 1 calc R U . . .
H21B H -0.206793 0.409382 0.305386 0.046 Uiso 1 1 calc R U . . .
C22 C 0.0165(10) 0.3647(6) 0.1429(6) 0.0364(14) Uani 1 1 d . . . . .
C23 C 0.2453(10) 0.3620(6) 0.0614(7) 0.0411(15) Uani 1 1 d . . . . .
H23 H 0.362430 0.392879 0.086450 0.049 Uiso 1 1 calc R U . . .
C24 C 0.2852(16) 0.3193(9) -0.0401(9) 0.076(3) Uani 1 1 d . . . . .
H24 H 0.433499 0.314396 -0.089451 0.091 Uiso 1 1 calc R U . . .
C25 C 0.119(2) 0.2790(9) -0.0822(8) 0.077(3) Uani 1 1 d . . . . .
H25 H 0.158474 0.249451 -0.161384 0.092 Uiso 1 1 calc R U . . .
N26 N -0.0961(15) 0.2786(7) -0.0190(7) 0.072(2) Uani 1 1 d . . . . .
C27 C -0.1424(11) 0.3201(7) 0.0939(6) 0.0447(16) Uani 1 1 d . . . . .
H27 H -0.291934 0.318913 0.143187 0.054 Uiso 1 1 calc R U . . .
C31 C -0.0101(9) 0.1940(6) 0.4196(6) 0.0346(13) Uani 1 1 d . . . . .
H31A H -0.167007 0.185905 0.422553 0.042 Uiso 1 1 calc R U . . .
H31B H 0.001722 0.168210 0.509502 0.042 Uiso 1 1 calc R U . . .
C32 C 0.1247(10) 0.0985(6) 0.3401(6) 0.0354(13) Uani 1 1 d . . . . .
S33 S 0.3901(4) 0.0653(3) 0.3392(3) 0.0569(9) Uani 0.672(8) 1 d . . P A 1
C33 C 0.3901(4) 0.0653(3) 0.3392(3) 0.0569(9) Uani 0.328(8) 1 d . . P A 2
H33 H 0.484492 0.092931 0.382772 0.068 Uiso 0.328(8) 1 calc R U P A 2
C34 C 0.4254(13) -0.0326(8) 0.2352(8) 0.065(2) Uani 1 1 d . . . . .
H34 H 0.561835 -0.073436 0.205259 0.078 Uiso 1 1 calc R U . A 2
C35 C 0.2387(18) -0.0511(8) 0.1942(8) 0.073(3) Uani 1 1 d . . . . .
H35 H 0.238771 -0.107227 0.136603 0.088 Uiso 1 1 calc R U . A 1
C36 C 0.0336(9) 0.0272(5) 0.2501(5) 0.0806(19) Uani 0.672(8) 1 d . . P A 1
H36 H -0.107525 0.031487 0.234908 0.097 Uiso 0.672(8) 1 calc R U P A 1
S36 S 0.0336(9) 0.0272(5) 0.2501(5) 0.0806(19) Uani 0.328(8) 1 d . . P A 2

loop_
_atom_site_aniso_label
_atom_site_aniso_U_11
_atom_site_aniso_U_22
_atom_site_aniso_U_33
_atom_site_aniso_U_23
_atom_site_aniso_U_13
_atom_site_aniso_U_12
Ni1 0.0366(6) 0.0366(7) 0.0295(6) -0.0069(4) -0.0123(5) 0.0011(5)
S11 0.0418(8) 0.0362(9) 0.0311(7) -0.0051(6) -0.0155(7) -0.0002(7)
C12 0.043(3) 0.035(3) 0.028(3) -0.012(2) -0.008(3) 0.006(3)
S13 0.0428(8) 0.0367(9) 0.0326(8) -0.0046(6) -0.0146(7) 0.0022(7)
N14 0.043(3) 0.043(3) 0.031(2) -0.009(2) -0.018(2) 0.005(2)
C21 0.043(3) 0.041(4) 0.036(3) -0.008(3) -0.020(3) 0.010(3)
C22 0.036(3) 0.041(4) 0.034(3) -0.004(3) -0.015(3) 0.000(3)
C23 0.030(3) 0.034(4) 0.051(4) 0.000(3) -0.003(3) 0.003(3)
C24 0.071(6) 0.057(6) 0.076(6) 0.012(5) -0.002(5) 0.011(5)
C25 0.128(8) 0.058(6) 0.038(4) -0.010(4) -0.017(5) 0.032(6)
N26 0.118(6) 0.058(5) 0.057(4) -0.019(3) -0.049(5) 0.014(4)
C27 0.048(4) 0.050(4) 0.039(3) -0.002(3) -0.019(3) -0.004(3)
C31 0.032(3) 0.039(4) 0.035(3) -0.009(3) -0.011(3) -0.002(3)
C32 0.042(3) 0.031(3) 0.039(3) -0.009(2) -0.018(3) -0.003(3)
S33 0.0504(14) 0.0593(18) 0.0672(18) -0.0282(13) -0.0154(13) 0.0038(12)
C33 0.0504(14) 0.0593(18) 0.0672(18) -0.0282(13) -0.0154(13) 0.0038(12)
C34 0.052(4) 0.064(6) 0.077(5) -0.033(4) -0.002(4) 0.012(4)
C35 0.119(8) 0.051(5) 0.058(5) -0.020(4) -0.029(5) -0.005(5)
C36 0.075(3) 0.074(4) 0.087(4) 0.005(3) -0.028(3) -0.003(3)
S36 0.075(3) 0.074(4) 0.087(4) 0.005(3) -0.028(3) -0.003(3)

loop_
_atom_type_symbol
_atom_type_description
_atom_type_scat_dispersion_real
_atom_type_scat_dispersion_imag
_atom_type_scat_source
C C 0.0033 0.0016 'International Tables Vol C Tables 4.2.6.8 and 6.1.1.4'
H H 0.0000 0.0000 'International Tables Vol C Tables 4.2.6.8 and 6.1.1.4'
N N 0.0061 0.0033 'International Tables Vol C Tables 4.2.6.8 and 6.1.1.4'
Ni Ni 0.3393 1.1124 'International Tables Vol C Tables 4.2.6.8 and 6.1.1.4'
S S 0.1246 0.1234 'International Tables Vol C Tables 4.2.6.8 and 6.1.1.4'

loop_
_geom_angle_atom_site_label_1
_geom_angle_atom_site_label_2
_geom_angle_atom_site_label_3
_geom_angle
_geom_angle_site_symmetry_1
_geom_angle_site_symmetry_3
_geom_angle_publ_flag
S13 Ni1 S13 180.0 2_666 . ?
S13 Ni1 S11 100.52(6) 2_666 . ?
S13 Ni1 S11 79.48(6) . . ?
S13 Ni1 S11 79.48(6) 2_666 2_666 ?
S13 Ni1 S11 100.52(6) . 2_666 ?
S11 Ni1 S11 180.0 . 2_666 ?
C12 S11 Ni1 85.0(2) . . ?
N14 C12 S13 125.8(4) . . ?
N14 C12 S11 124.1(5) . . ?
S13 C12 S11 110.1(3) . . ?
C12 S13 Ni1 85.4(2) . . ?
C12 N14 C31 122.0(5) . . ?
C12 N14 C21 120.0(5) . . ?
C31 N14 C21 118.0(5) . . ?
N14 C21 C22 112.1(5) . . ?
N14 C21 H21A 109.2 . . ?
C22 C21 H21A 109.2 . . ?
N14 C21 H21B 109.2 . . ?
C22 C21 H21B 109.2 . . ?
H21A C21 H21B 107.9 . . ?
C27 C22 C23 114.6(6) . . ?
C27 C22 C21 122.1(6) . . ?
C23 C22 C21 123.3(5) . . ?
C24 C23 C22 120.3(7) . . ?
C24 C23 H23 119.9 . . ?
C22 C23 H23 119.9 . . ?
C23 C24 C25 121.4(9) . . ?
C23 C24 H24 119.3 . . ?
C25 C24 H24 119.3 . . ?
N26 C25 C24 124.5(8) . . ?
N26 C25 H25 117.8 . . ?
C24 C25 H25 117.8 . . ?
C25 N26 C27 115.1(7) . . ?
N26 C27 C22 124.1(7) . . ?
N26 C27 H27 117.9 . . ?
C22 C27 H27 117.9 . . ?
N14 C31 C32 113.9(5) . . ?
N14 C31 H31A 108.8 . . ?
C32 C31 H31A 108.8 . . ?
N14 C31 H31B 108.8 . . ?
C32 C31 H31B 108.8 . . ?
H31A C31 H31B 107.7 . . ?
C31 C32 C36 123.9(5) . . ?
C31 C32 C33 121.2(4) . . ?
C34 C33 C32 94.3(4) . . ?
C34 C33 H33 132.9 . . ?
C32 C33 H33 132.9 . . ?
C35 C34 C33 115.3(6) . . ?
C35 C34 H34 122.4 . . ?
C33 C34 H34 122.4 . . ?
C34 C35 C36 114.9(7) . . ?
C34 C35 H35 122.6 . . ?
C36 C35 H35 122.6 . . ?
C35 C36 C32 100.7(5) . . ?
C35 C36 H36 129.6 . . ?
C32 C36 H36 129.6 . . ?

loop_
_geom_bond_atom_site_label_1
_geom_bond_atom_site_label_2
_geom_bond_distance
_geom_bond_site_symmetry_2
_geom_bond_publ_flag
Ni1 S13 2.1900(15) 2_666 ?
Ni1 S13 2.1900(15) . ?
Ni1 S11 2.1959(18) . ?
Ni1 S11 2.1959(18) 2_666 ?
S11 C12 1.715(6) . ?
C12 N14 1.332(8) . ?
C12 S13 1.706(6) . ?
N14 C31 1.447(7) . ?
N14 C21 1.480(7) . ?
C21 C22 1.493(8) . ?
C21 H21A 0.9700 . ?
C21 H21B 0.9700 . ?
C22 C27 1.373(8) . ?
C22 C23 1.448(8) . ?
C23 C24 1.220(11) . ?
C23 H23 0.9300 . ?
C24 C25 1.347(13) . ?
C24 H24 0.9300 . ?
C25 N26 1.316(12) . ?
C25 H25 0.9300 . ?
N26 C27 1.325(8) . ?
C27 H27 0.9300 . ?
C31 C32 1.505(8) . ?
C31 H31A 0.9700 . ?
C31 H31B 0.9700 . ?
C32 C36 1.559(7) . ?
C32 C33 1.659(6) . ?
C33 C34 1.619(8) . ?
C33 H33 0.9300 . ?
C34 C35 1.381(11) . ?
C34 H34 0.9300 . ?
C35 C36 1.517(11) . ?
C35 H35 0.9300 . ?
C36 H36 0.9300 . ?

loop_
_geom_hbond_atom_site_label_D
_geom_hbond_atom_site_label_H
_geom_hbond_atom_site_label_A
_geom_hbond_distance_DH
_geom_hbond_distance_HA
_geom_hbond_distance_DA
_geom_hbond_angle_DHA
_geom_hbond_site_symmetry_A
C21 H21A S13 0.97 2.52 3.071(6) 116.0 .
C24 H24 S13 0.93 2.99 3.705(9) 134.6 2_665
C31 H31B S36 0.97 2.88 3.758(7) 151.5 2_556
